data_2230616
loop_
_publ_author_name
'Liu, Lei'
'Song, Tao'
'Xu, Liang-zhong'

_publ_section_title
;
 (+-)-2-{3-[1-(2,4-Difluorophenyl)ethyl]-1,3-thiazolidin-2-ylidene}malononitrile
;
_journal_coeditor_code DN2699
_journal_issue 7
_journal_name_full 'Acta Crystallographica Section E'
_journal_page_first o1774
_journal_paper_doi 10.1107/S1600536811023737
_journal_volume 67
_journal_year 2011
_chemical_formula_iupac 'C14 H11 F2 N3 S'
_chemical_formula_moiety 'C14 H11 F2 N3 S'
_chemical_formula_sum 'C14 H11 F2 N3 S'
_chemical_formula_weight 291.32
_chemical_name_systematic
;
(+-)-2-{3-[1-(2,4-Difluorophenyl)ethyl]-1,3-thiazolidin-2-ylidene}malononitrile
;
_space_group_IT_number 2
_symmetry_cell_setting triclinic
_symmetry_space_group_name_Hall '-P 1'
_symmetry_space_group_name_H-M 'P -1'
_atom_sites_solution_hydrogens geom
_atom_sites_solution_primary direct
_atom_sites_solution_secondary difmap
_audit_creation_method SHELXL-97
_cell_angle_alpha 102.508(2)
_cell_angle_beta 90.940(2)
_cell_angle_gamma 112.861(2)
_cell_formula_units_Z 2
_cell_length_a 7.6886(14)
_cell_length_b 8.9854(16)
_cell_length_c 10.8188(19)
_cell_measurement_reflns_used 2422
_cell_measurement_temperature 296(2)
_cell_measurement_theta_max 25.11
_cell_measurement_theta_min 2.27
_cell_volume 668.1(2)
_computing_cell_refinement 'SAINT (Bruker, 1999)'
_computing_data_collection 'SMART (Bruker, 1998)'
_computing_data_reduction 'SAINT (Bruker, 1999)'
_computing_molecular_graphics 'ORTEPIII (Burnett & Johnson, 1996) and ORTEP-3 for Windows (Farrugia, 1997)'
_computing_publication_material 'SHELXL97 (Sheldrick, 2008)'
_computing_structure_refinement 'SHELXL97 (Sheldrick, 2008)'
_computing_structure_solution 'SHELXS97 (Sheldrick, 2008)'
_diffrn_ambient_temperature 296(2)
_diffrn_measured_fraction_theta_full 0.994
_diffrn_measured_fraction_theta_max 0.994
_diffrn_measurement_device_type 'Bruker SMART CCD area-detector'
_diffrn_measurement_method '\f and \w'
_diffrn_radiation_monochromator graphite
_diffrn_radiation_source 'fine-focus sealed tube'
_diffrn_radiation_type MoK\a
_diffrn_radiation_wavelength 0.71073
_diffrn_reflns_av_R_equivalents 0.0311
_diffrn_reflns_av_sigmaI/netI 0.0400
_diffrn_reflns_limit_h_max 9
_diffrn_reflns_limit_h_min -9
_diffrn_reflns_limit_k_max 10
_diffrn_reflns_limit_k_min -10
_diffrn_reflns_limit_l_max 12
_diffrn_reflns_limit_l_min -12
_diffrn_reflns_number 4810
_diffrn_reflns_theta_full 25.00
_diffrn_reflns_theta_max 25.00
_diffrn_reflns_theta_min 1.94
_diffrn_standards_decay_% 0
_diffrn_standards_interval_count 0
_diffrn_standards_interval_time 0
_diffrn_standards_number 0
_exptl_absorpt_coefficient_mu 0.258
_exptl_absorpt_correction_T_max 0.9313
_exptl_absorpt_correction_T_min 0.9220
_exptl_absorpt_correction_type multi-scan
_exptl_absorpt_process_details '(SADABS; Sheldrick, 1996)'
_exptl_crystal_colour colorless
_exptl_crystal_density_diffrn 1.448
_exptl_crystal_density_method 'not measured'
_exptl_crystal_description block
_exptl_crystal_F_000 300
_exptl_crystal_size_max 0.32
_exptl_crystal_size_mid 0.30
_exptl_crystal_size_min 0.28
_refine_diff_density_max 0.266
_refine_diff_density_min -0.307
_refine_ls_extinction_method none
_refine_ls_goodness_of_fit_ref 1.084
_refine_ls_hydrogen_treatment constr
_refine_ls_matrix_type full
_refine_ls_number_parameters 182
_refine_ls_number_reflns 2338
_refine_ls_number_restraints 0
_refine_ls_restrained_S_all 1.084
_refine_ls_R_factor_all 0.0457
_refine_ls_R_factor_gt 0.0410
_refine_ls_shift/su_max 0.000
_refine_ls_shift/su_mean 0.000
_refine_ls_structure_factor_coef Fsqd
_refine_ls_weighting_details 'calc w=1/[\s^2^(Fo^2^)+(0.0521P)^2^+0.2818P] where P=(Fo^2^+2Fc^2^)/3'
_refine_ls_weighting_scheme calc
_refine_ls_wR_factor_gt 0.1114
_refine_ls_wR_factor_ref 0.1156
_reflns_number_gt 2049
_reflns_number_total 2332
_reflns_threshold_expression I>2\s(I)
_cod_data_source_file dn2699.cif
_cod_data_source_block I
_cod_database_code 2230616
_cod_database_fobs_code 2230616

loop_
_symmetry_equiv_pos_as_xyz
'x, y, z'
'-x, -y, -z'

loop_
_atom_site_type_symbol
_atom_site_label
_atom_site_fract_x
_atom_site_fract_y
_atom_site_fract_z
_atom_site_U_iso_or_equiv
_atom_site_adp_type
_atom_site_calc_flag
_atom_site_refinement_flags
_atom_site_occupancy
_atom_site_symmetry_multiplicity
_atom_site_disorder_assembly
_atom_site_disorder_group
S S1 0.28619(9) 0.70036(7) -0.03503(5) 0.0493(2) Uani d . 1 1 . .
F F1 -0.19221(18) 0.68270(16) 0.17886(11) 0.0523(3) Uani d . 1 1 . .
F F2 -0.3465(2) 0.44311(19) 0.52735(15) 0.0678(4) Uani d . 1 1 . .
C C1 0.2408(3) 0.8531(2) 0.07280(18) 0.0345(4) Uani d . 1 1 . .
C C2 0.0263(3) 0.7988(2) 0.36404(17) 0.0357(4) Uani d . 1 1 . .
N N1 0.2234(2) 0.8236(2) 0.18869(15) 0.0364(4) Uani d . 1 1 . .
C C3 0.1633(3) 0.9200(2) 0.29655(18) 0.0361(4) Uani d . 1 1 . .
H H3 0.0944 0.9755 0.2609 0.043 Uiso calc R 1 1 . .
C C4 -0.1470(3) 0.6816(2) 0.30078(18) 0.0380(4) Uani d . 1 1 . .
C C5 0.2315(3) 0.9856(2) 0.03016(18) 0.0366(4) Uani d . 1 1 . .
C C6 -0.2757(3) 0.5620(3) 0.3520(2) 0.0463(5) Uani d . 1 1 . .
H H6 -0.3904 0.4852 0.3063 0.056 Uiso calc R 1 1 . .
C C7 0.0653(3) 0.7939(3) 0.48932(19) 0.0419(5) Uani d . 1 1 . .
H H7 0.1785 0.8718 0.5365 0.050 Uiso calc R 1 1 . .
C C8 0.2460(3) 0.9825(3) -0.1015(2) 0.0439(5) Uani d . 1 1 . .
C C9 0.2356(3) 1.1362(3) 0.10832(19) 0.0409(5) Uani d . 1 1 . .
N N2 0.2449(3) 1.2619(2) 0.1680(2) 0.0598(6) Uani d . 1 1 . .
C C10 -0.2252(3) 0.5624(3) 0.4748(2) 0.0465(5) Uani d . 1 1 . .
C C11 -0.0604(3) 0.6760(3) 0.5452(2) 0.0476(5) Uani d . 1 1 . .
H H11 -0.0328 0.6746 0.6288 0.057 Uiso calc R 1 1 . .
C C12 0.3374(3) 1.0542(3) 0.3821(2) 0.0504(5) Uani d . 1 1 . .
H H12A 0.4102 1.0031 0.4156 0.076 Uiso calc R 1 1 . .
H H12B 0.2974 1.1161 0.4512 0.076 Uiso calc R 1 1 . .
H H12C 0.4140 1.1281 0.3335 0.076 Uiso calc R 1 1 . .
N N3 0.2605(3) 0.9831(3) -0.20641(19) 0.0652(6) Uani d . 1 1 . .
C C13 0.2830(4) 0.6928(3) 0.2078(2) 0.0634(7) Uani d . 1 1 . .
H H13A 0.4078 0.7428 0.2559 0.076 Uiso calc R 1 1 . .
H H13B 0.1944 0.6238 0.2558 0.076 Uiso calc R 1 1 . .
C C14 0.2883(5) 0.5919(4) 0.0852(3) 0.0751(8) Uani d . 1 1 . .
H H14A 0.1790 0.4861 0.0671 0.090 Uiso calc R 1 1 . .
H H14B 0.4023 0.5701 0.0861 0.090 Uiso calc R 1 1 . .

loop_
_atom_site_aniso_label
_atom_site_aniso_U_11
_atom_site_aniso_U_22
_atom_site_aniso_U_33
_atom_site_aniso_U_12
_atom_site_aniso_U_13
_atom_site_aniso_U_23
S1 0.0637(4) 0.0392(3) 0.0472(3) 0.0227(3) 0.0196(3) 0.0102(2)
F1 0.0570(8) 0.0552(8) 0.0364(6) 0.0142(6) -0.0043(5) 0.0111(6)
F2 0.0685(9) 0.0637(9) 0.0746(10) 0.0176(7) 0.0297(7) 0.0388(8)
C1 0.0313(9) 0.0328(10) 0.0370(10) 0.0098(8) 0.0066(8) 0.0092(8)
C2 0.0404(10) 0.0367(10) 0.0332(10) 0.0181(9) 0.0077(8) 0.0097(8)
N1 0.0428(9) 0.0359(9) 0.0375(9) 0.0193(7) 0.0116(7) 0.0158(7)
C3 0.0417(11) 0.0346(10) 0.0340(10) 0.0163(8) 0.0056(8) 0.0101(8)
C4 0.0446(11) 0.0404(11) 0.0309(9) 0.0195(9) 0.0052(8) 0.0075(8)
C5 0.0398(10) 0.0346(10) 0.0347(10) 0.0121(8) 0.0055(8) 0.0124(8)
C6 0.0435(11) 0.0400(11) 0.0509(12) 0.0129(9) 0.0093(9) 0.0089(9)
C7 0.0447(11) 0.0467(12) 0.0337(10) 0.0174(9) 0.0045(8) 0.0104(9)
C8 0.0458(12) 0.0423(11) 0.0413(12) 0.0132(9) 0.0045(9) 0.0142(9)
C9 0.0464(11) 0.0390(11) 0.0422(11) 0.0167(9) 0.0106(9) 0.0205(9)
N2 0.0860(15) 0.0423(11) 0.0621(13) 0.0318(11) 0.0249(11) 0.0224(10)
C10 0.0529(13) 0.0453(12) 0.0490(12) 0.0220(10) 0.0229(10) 0.0212(10)
C11 0.0592(14) 0.0574(13) 0.0353(10) 0.0283(11) 0.0140(10) 0.0192(10)
C12 0.0515(13) 0.0445(12) 0.0461(12) 0.0094(10) -0.0007(10) 0.0120(10)
N3 0.0812(15) 0.0721(15) 0.0408(11) 0.0256(12) 0.0064(10) 0.0205(10)
C13 0.096(2) 0.0681(16) 0.0625(15) 0.0598(16) 0.0324(14) 0.0371(13)
C14 0.124(3) 0.0629(16) 0.0657(17) 0.0628(18) 0.0195(16) 0.0223(13)

loop_
_atom_type_symbol
_atom_type_description
_atom_type_scat_dispersion_real
_atom_type_scat_dispersion_imag
_atom_type_scat_source
C C 0.0033 0.0016 'International Tables Vol C Tables 4.2.6.8 and 6.1.1.4'
H H 0.0000 0.0000 'International Tables Vol C Tables 4.2.6.8 and 6.1.1.4'
N N 0.0061 0.0033 'International Tables Vol C Tables 4.2.6.8 and 6.1.1.4'
F F 0.0171 0.0103 'International Tables Vol C Tables 4.2.6.8 and 6.1.1.4'
S S 0.1246 0.1234 'International Tables Vol C Tables 4.2.6.8 and 6.1.1.4'

loop_
_geom_angle_atom_site_label_1
_geom_angle_atom_site_label_2
_geom_angle_atom_site_label_3
_geom_angle_site_symmetry_1
_geom_angle_site_symmetry_3
_geom_angle
_geom_angle_publ_flag
C1 S1 C14 . . 91.83(11) ?
N1 C1 C5 . . 129.40(18) ?
N1 C1 S1 . . 112.28(14) ?
C5 C1 S1 . . 118.31(14) ?
C4 C2 C7 . . 115.89(18) ?
C4 C2 C3 . . 120.40(17) ?
C7 C2 C3 . . 123.69(18) ?
C1 N1 C13 . . 114.67(16) ?
C1 N1 C3 . . 124.89(15) ?
C13 N1 C3 . . 120.28(16) ?
N1 C3 C2 . . 108.53(15) ?
N1 C3 C12 . . 110.00(17) ?
C2 C3 C12 . . 114.49(16) ?
N1 C3 H3 . . 107.9 ?
C2 C3 H3 . . 107.9 ?
C12 C3 H3 . . 107.9 ?
F1 C4 C6 . . 117.54(18) ?
F1 C4 C2 . . 118.02(17) ?
C6 C4 C2 . . 124.43(19) ?
C1 C5 C9 . . 125.92(17) ?
C1 C5 C8 . . 117.88(18) ?
C9 C5 C8 . . 115.58(17) ?
C4 C6 C10 . . 116.3(2) ?
C4 C6 H6 . . 121.8 ?
C10 C6 H6 . . 121.8 ?
C11 C7 C2 . . 121.7(2) ?
C11 C7 H7 . . 119.1 ?
C2 C7 H7 . . 119.1 ?
N3 C8 C5 . . 178.6(2) ?
N2 C9 C5 . . 176.8(2) ?
F2 C10 C11 . . 118.9(2) ?
F2 C10 C6 . . 118.0(2) ?
C11 C10 C6 . . 123.1(2) ?
C10 C11 C7 . . 118.5(2) ?
C10 C11 H11 . . 120.8 ?
C7 C11 H11 . . 120.8 ?
C3 C12 H12A . . 109.5 ?
C3 C12 H12B . . 109.5 ?
H12A C12 H12B . . 109.5 ?
C3 C12 H12C . . 109.5 ?
H12A C12 H12C . . 109.5 ?
H12B C12 H12C . . 109.5 ?
C14 C13 N1 . . 109.3(2) ?
C14 C13 H13A . . 109.8 ?
N1 C13 H13A . . 109.8 ?
C14 C13 H13B . . 109.8 ?
N1 C13 H13B . . 109.8 ?
H13A C13 H13B . . 108.3 ?
C13 C14 S1 . . 109.04(17) ?
C13 C14 H14A . . 109.9 ?
S1 C14 H14A . . 109.9 ?
C13 C14 H14B . . 109.9 ?
S1 C14 H14B . . 109.9 ?
H14A C14 H14B . . 108.3 ?

loop_
_geom_bond_atom_site_label_1
_geom_bond_atom_site_label_2
_geom_bond_site_symmetry_2
_geom_bond_distance
_geom_bond_publ_flag
S1 C1 . 1.7490(19) ?
S1 C14 . 1.789(3) ?
F1 C4 . 1.362(2) ?
F2 C10 . 1.359(2) ?
C1 N1 . 1.335(2) ?
C1 C5 . 1.392(3) ?
C2 C4 . 1.386(3) ?
C2 C7 . 1.397(3) ?
C2 C3 . 1.519(3) ?
N1 C13 . 1.468(3) ?
N1 C3 . 1.488(2) ?
C3 C12 . 1.524(3) ?
C3 H3 . 0.9800 ?
C4 C6 . 1.375(3) ?
C5 C9 . 1.421(3) ?
C5 C8 . 1.425(3) ?
C6 C10 . 1.376(3) ?
C6 H6 . 0.9300 ?
C7 C11 . 1.387(3) ?
C7 H7 . 0.9300 ?
C8 N3 . 1.144(3) ?
C9 N2 . 1.148(3) ?
C10 C11 . 1.362(3) ?
C11 H11 . 0.9300 ?
C12 H12A . 0.9600 ?
C12 H12B . 0.9600 ?
C12 H12C . 0.9600 ?
C13 C14 . 1.447(4) ?
C13 H13A . 0.9700 ?
C13 H13B . 0.9700 ?
C14 H14A . 0.9700 ?
C14 H14B . 0.9700 ?

loop_
_geom_hbond_atom_site_label_D
_geom_hbond_atom_site_label_H
_geom_hbond_atom_site_label_A
_geom_hbond_site_symmetry_A
_geom_hbond_distance_DH
_geom_hbond_distance_HA
_geom_hbond_distance_DA
_geom_hbond_angle_DHA
C12 H12B Cg1 2_576 0.96 2.94 3.848(3) 158
